data_1510376
loop_
_publ_author_name
'Kanatzidis, M.G.'
'Axtell, E.A.'

_publ_section_title
;
 First examples of gold thiocadmates: A2 Au2 Cd2 S4 (A = rb, Cs) and K2
 Au4 Cd S4 : bright photoluminescence from new alkali metal/gold
 thiocadmates
;
_journal_name_full 'Chemistry - A European Journal'
_journal_page_first 2435
_journal_page_last 2441
_journal_paper_doi 10.1002/(SICI)1521-3765(19981204)4:12<2435::AID-CHEM2435>3.0.CO;2-V
_journal_volume 4
_journal_year 1998
_chemical_formula_sum 'Au2 Cd2 Rb2 S4'
_chemical_name_systematic 'Rb2 Au2 Cd2 S4'
_space_group_IT_number 54
_symmetry_space_group_name_Hall '-P 2a 2ac'
_symmetry_space_group_name_H-M 'P c c a'
_cell_angle_alpha 90
_cell_angle_beta 90
_cell_angle_gamma 90
_cell_formula_units_Z 2
_cell_length_a 13.93
_cell_length_b 5.757
_cell_length_c 6.742
_cell_volume 540.675
_citation_journal_id_ASTM CEUJED
_cod_data_source_file gold_458.cif
_cod_data_source_block Au2Cd2Rb2S4
_cod_original_cell_volume 540.6748
_cod_database_code 1510376

loop_
_symmetry_equiv_pos_as_xyz
x,y,z
-x+1/2,-y,z
x+1/2,-y,-z+1/2
-x,y,-z+1/2
-x,-y,-z
x-1/2,y,-z
-x-1/2,y,z-1/2
x,-y,z-1/2

loop_
_atom_site_label
_atom_site_type_symbol
_atom_site_fract_x
_atom_site_fract_y
_atom_site_fract_z
_atom_site_occupancy
_atom_site_U_iso_or_equiv
Au1 Au+1 0.25 0.5 0.1842 1 0.0
S1 S-2 0.3642 0.204 0.188 1 0.0
Cd1 Cd+2 0.25 0 -0.0618 1 0.0
Rb1 Rb+1 0 0.278 0.25 1 0.0
